data_4026226
loop_
_publ_author_name
'Tarun Kumar Pal'
'Santu Dey'
'Tanmaya Pathak'

_publ_contact_author_address
;
Department of Chemistry, Indian Institute of Technology, 
Kharagpur 721 302, India
;
_publ_contact_author_email tpathak@chem.iitkgp.ernet.in
_publ_contact_author_name 'Tanmaya Pathak'
_publ_section_title
;
 A General Route to Mono- and Disubstituted Divinyl Sulfones: Acyclic
 Michael Acceptors for the Synthesis of Polyfunctionalized Cyclic Sulfones
;
_journal_name_full 'Journal of Organic Chemistry'
_journal_page_first 3034
_journal_page_last 3041
_journal_paper_doi 10.1021/jo101877r
_journal_volume 76
_journal_year 2011
_chemical_formula_sum 'C24 H22 N O8 S'
_chemical_formula_weight 484.49
_chemical_name_systematic
;
 ?
;
_space_group_IT_number 19
_symmetry_cell_setting orthorhombic
_symmetry_space_group_name_Hall 'P 2ac 2ab'
_symmetry_space_group_name_H-M 'P 21 21 21'
_atom_sites_solution_hydrogens geom
_atom_sites_solution_primary direct
_atom_sites_solution_secondary difmap
_audit_creation_method SHELXL-97
_cell_angle_alpha 90.00
_cell_angle_beta 90.00
_cell_angle_gamma 90.00
_cell_formula_units_Z 4
_cell_length_a 10.952
_cell_length_b 11.122
_cell_length_c 20.295
_cell_measurement_reflns_used 0
_cell_measurement_temperature 293(2)
_cell_measurement_theta_max 0
_cell_measurement_theta_min 0
_cell_volume 2472.096
_computing_cell_refinement 'CAD4 Express (Enraf Nonius, 1994)'
_computing_data_collection 'CAD4 Express (Enraf Nonius, 1994)'
_computing_data_reduction 'XCAD4 (Harms & Wocadlo, 1995)'
_computing_molecular_graphics 'Ortep-3 for Windows (Farrugia, 1997)'
_computing_publication_material 'WinGX publication routines (Farrugia, 1999)'
_computing_structure_refinement 'SHELXL-97 (Sheldrick, 1997)'
_computing_structure_solution 'SHELXS-86 (Sheldrick, 1986)'
_diffrn_ambient_temperature 293(2)
_diffrn_measured_fraction_theta_full 1.000
_diffrn_measured_fraction_theta_max 1.000
_diffrn_measurement_device_type 'Enraf Nonius CAD4'
_diffrn_measurement_method 'non-profiled omega scans'
_diffrn_radiation_monochromator graphite
_diffrn_radiation_source 'fine-focus sealed tube'
_diffrn_radiation_type MoK\a
_diffrn_radiation_wavelength 0.71073
_diffrn_reflns_av_R_equivalents 0.0000
_diffrn_reflns_av_sigmaI/netI 0.1395
_diffrn_reflns_limit_h_max 13
_diffrn_reflns_limit_h_min 0
_diffrn_reflns_limit_k_max 13
_diffrn_reflns_limit_k_min 0
_diffrn_reflns_limit_l_max 24
_diffrn_reflns_limit_l_min 0
_diffrn_reflns_number 2474
_diffrn_reflns_theta_full 24.97
_diffrn_reflns_theta_max 24.97
_diffrn_reflns_theta_min 2.01
_diffrn_standards_decay_% 0
_diffrn_standards_interval_time 60
_diffrn_standards_number 3
_exptl_absorpt_coefficient_mu 0.178
_exptl_crystal_colour colorless
_exptl_crystal_density_diffrn 1.302
_exptl_crystal_description prism
_exptl_crystal_F_000 1012
_exptl_crystal_size_max 0.03
_exptl_crystal_size_mid 0.02
_exptl_crystal_size_min 0.01
_refine_diff_density_max 0.219
_refine_diff_density_min -0.262
_refine_diff_density_rms 0.054
_refine_ls_abs_structure_details 'Flack H D (1983), Acta Cryst. A39, 876-881'
_refine_ls_abs_structure_Flack -0.3(2)
_refine_ls_extinction_method none
_refine_ls_goodness_of_fit_ref 0.947
_refine_ls_hydrogen_treatment mixed
_refine_ls_matrix_type full
_refine_ls_number_parameters 298
_refine_ls_number_reflns 2474
_refine_ls_number_restraints 0
_refine_ls_restrained_S_all 0.947
_refine_ls_R_factor_all 0.1891
_refine_ls_R_factor_gt 0.0594
_refine_ls_shift/su_max 0.023
_refine_ls_shift/su_mean 0.004
_refine_ls_structure_factor_coef Fsqd
_refine_ls_weighting_details 'calc w=1/[\s^2^(Fo^2^)+(0.0595P)^2^+0.0000P] where P=(Fo^2^+2Fc^2^)/3'
_refine_ls_weighting_scheme calc
_refine_ls_wR_factor_gt 0.1053
_refine_ls_wR_factor_ref 0.1394
_reflns_number_gt 1206
_reflns_number_total 2474
_reflns_threshold_expression >2sigma(I)
_cod_data_source_file jo101877r_si_003.cif
_cod_data_source_block pttp17
_cod_original_cell_volume 2472.1
_cod_database_code 4026226

loop_
_symmetry_equiv_pos_as_xyz
'x, y, z'
'-x+1/2, -y, z+1/2'
'x+1/2, -y+1/2, -z'
'-x, y+1/2, -z+1/2'

loop_
_atom_site_label
_atom_site_type_symbol
_atom_site_fract_x
_atom_site_fract_y
_atom_site_fract_z
_atom_site_U_iso_or_equiv
_atom_site_adp_type
_atom_site_occupancy
_atom_site_symmetry_multiplicity
_atom_site_calc_flag
_atom_site_refinement_flags
S1 S 0.10782(19) 0.0127(2) 0.58772(10) 0.0651(7) Uani 1 1 d .
O3 O 0.4440(4) -0.0479(4) 0.3094(2) 0.0500(13) Uani 1 1 d .
O1 O 0.5147(4) -0.0373(4) 0.4630(2) 0.0488(14) Uani 1 1 d .
O4 O 0.3193(4) -0.2217(4) 0.4455(2) 0.0476(13) Uani 1 1 d .
O2 O 0.6139(5) 0.0098(5) 0.3649(2) 0.0687(15) Uani 1 1 d .
N1 N 0.3876(5) 0.0680(5) 0.5671(3) 0.0460(15) Uani 1 1 d .
C4 C 0.3861(5) -0.0149(6) 0.4538(3) 0.0390(16) Uani 1 1 d .
H4 H 0.3748 0.0622 0.4312 0.047 Uiso 1 1 calc R
O6 O -0.0079(5) 0.0719(6) 0.5820(3) 0.094(2) Uani 1 1 d .
C5 C 0.5595(6) 0.0118(7) 0.3012(3) 0.0479(19) Uani 1 1 d .
C19 C 0.4059(6) 0.1923(6) 0.5467(3) 0.0486(19) Uani 1 1 d .
H19A H 0.3302 0.2366 0.5517 0.058 Uiso 1 1 calc R
H19B H 0.4289 0.1945 0.5006 0.058 Uiso 1 1 calc R
C20 C 0.5053(7) 0.2515(6) 0.5879(4) 0.0459(19) Uani 1 1 d .
C2 C 0.4546(6) -0.1299(6) 0.3635(4) 0.0464(19) Uani 1 1 d .
H2 H 0.4667 -0.2131 0.3489 0.056 Uiso 1 1 calc R
C3 C 0.3440(6) -0.1166(6) 0.4091(3) 0.0418(18) Uani 1 1 d .
H3 H 0.2718 -0.0922 0.3839 0.050 Uiso 1 1 calc R
C18 C 0.3383(7) 0.0549(7) 0.6332(3) 0.058(2) Uani 1 1 d .
H18A H 0.3884 0.1012 0.6633 0.070 Uiso 1 1 calc R
H18B H 0.3446 -0.0289 0.6460 0.070 Uiso 1 1 calc R
C1 C 0.5613(7) -0.0833(7) 0.4037(3) 0.051(2) Uani 1 1 d .
H1 H 0.6207 -0.1474 0.4121 0.061 Uiso 1 1 calc R
C15 C 0.3238(5) -0.0105(7) 0.5213(3) 0.0424(17) Uani 1 1 d .
H15 H 0.3268 -0.0920 0.5396 0.051 Uiso 1 1 calc R
C16 C 0.1874(6) 0.0228(7) 0.5127(3) 0.0507(19) Uani 1 1 d .
H16A H 0.1503 -0.0309 0.4808 0.061 Uiso 1 1 calc R
H16B H 0.1811 0.1042 0.4958 0.061 Uiso 1 1 calc R
C7 C 0.6365(7) -0.0563(7) 0.2517(3) 0.067(2) Uani 1 1 d .
H7A H 0.5981 -0.0530 0.2092 0.101 Uiso 1 1 calc R
H7B H 0.6442 -0.1386 0.2653 0.101 Uiso 1 1 calc R
H7C H 0.7161 -0.0203 0.2491 0.101 Uiso 1 1 calc R
C25 C 0.6186(8) 0.1955(7) 0.5931(4) 0.059(2) Uani 1 1 d .
H25 H 0.6316 0.1225 0.5718 0.071 Uiso 1 1 calc R
C23 C 0.6908(9) 0.3526(9) 0.6620(4) 0.071(3) Uani 1 1 d .
H23 H 0.7521 0.3867 0.6877 0.085 Uiso 1 1 calc R
C8 C 0.2571(7) -0.3142(6) 0.4097(4) 0.060(2) Uani 1 1 d .
H8A H 0.2464 -0.3836 0.4381 0.071 Uiso 1 1 calc R
H8B H 0.3071 -0.3387 0.3726 0.071 Uiso 1 1 calc R
C17 C 0.2044(7) 0.0950(7) 0.6413(4) 0.068(3) Uani 1 1 d .
H17A H 0.1976 0.1801 0.6316 0.082 Uiso 1 1 calc R
H17B H 0.1788 0.0825 0.6865 0.082 Uiso 1 1 calc R
C21 C 0.4870(8) 0.3577(7) 0.6197(4) 0.059(2) Uani 1 1 d .
H21 H 0.4120 0.3965 0.6164 0.071 Uiso 1 1 calc R
C9 C 0.1340(8) -0.2742(6) 0.3847(4) 0.049(2) Uani 1 1 d .
C6 C 0.5328(8) 0.1396(6) 0.2804(4) 0.078(3) Uani 1 1 d .
H6A H 0.4964 0.1395 0.2374 0.117 Uiso 1 1 calc R
H6B H 0.6075 0.1847 0.2793 0.117 Uiso 1 1 calc R
H6C H 0.4775 0.1758 0.3114 0.117 Uiso 1 1 calc R
C22 C 0.5795(9) 0.4080(7) 0.6568(4) 0.070(3) Uani 1 1 d .
H22 H 0.5660 0.4804 0.6786 0.084 Uiso 1 1 calc R
C24 C 0.7119(8) 0.2464(8) 0.6292(4) 0.069(3) Uani 1 1 d .
H24 H 0.7880 0.2094 0.6314 0.083 Uiso 1 1 calc R
C14 C 0.1057(9) -0.2699(7) 0.3189(4) 0.074(3) Uani 1 1 d .
H14 H 0.1636 -0.2947 0.2883 0.088 Uiso 1 1 calc R
C13 C -0.0063(11) -0.2298(9) 0.2969(5) 0.092(3) Uani 1 1 d .
H13 H -0.0235 -0.2273 0.2520 0.111 Uiso 1 1 calc R
C12 C -0.0920(10) -0.1935(9) 0.3420(6) 0.092(3) Uani 1 1 d .
H12 H -0.1670 -0.1644 0.3276 0.111 Uiso 1 1 calc R
C10 C 0.0438(8) -0.2387(6) 0.4292(4) 0.062(2) Uani 1 1 d .
H10 H 0.0597 -0.2415 0.4742 0.074 Uiso 1 1 calc R
C11 C -0.0681(8) -0.1997(9) 0.4076(6) 0.086(3) Uani 1 1 d .
H11 H -0.1277 -0.1775 0.4379 0.103 Uiso 1 1 calc R
O5 O 0.1095(6) -0.1109(5) 0.6083(3) 0.0804(18) Uani 1 1 d .

loop_
_atom_site_aniso_label
_atom_site_aniso_U_11
_atom_site_aniso_U_22
_atom_site_aniso_U_33
_atom_site_aniso_U_23
_atom_site_aniso_U_13
_atom_site_aniso_U_12
S1 0.0574(13) 0.0777(17) 0.0602(13) -0.0056(13) 0.0173(12) -0.0079(14)
O3 0.052(3) 0.058(3) 0.040(3) 0.006(3) -0.002(3) -0.001(3)
O1 0.042(3) 0.070(4) 0.035(3) -0.003(3) -0.003(2) -0.004(3)
O4 0.055(3) 0.037(3) 0.051(3) 0.007(3) -0.010(3) -0.004(3)
O2 0.062(3) 0.106(4) 0.039(3) 0.004(3) -0.002(3) -0.032(4)
N1 0.058(4) 0.044(4) 0.035(3) 0.001(3) 0.007(3) -0.010(3)
C4 0.034(4) 0.038(4) 0.045(4) 0.004(4) -0.002(4) -0.003(4)
O6 0.058(4) 0.134(5) 0.089(4) -0.014(4) 0.025(4) 0.014(4)
C5 0.047(4) 0.050(5) 0.047(4) 0.001(4) 0.005(4) -0.003(4)
C19 0.051(4) 0.044(4) 0.050(4) 0.003(4) -0.005(4) -0.001(4)
C20 0.053(5) 0.043(5) 0.042(4) 0.005(4) 0.003(4) -0.011(4)
C2 0.045(4) 0.042(5) 0.052(5) -0.007(4) -0.006(4) 0.009(4)
C3 0.035(4) 0.042(4) 0.049(4) 0.004(4) -0.010(4) 0.004(3)
C18 0.072(6) 0.057(5) 0.047(5) -0.003(4) 0.001(4) -0.016(5)
C1 0.049(5) 0.063(5) 0.041(4) -0.004(4) 0.002(4) 0.012(4)
C15 0.040(4) 0.042(4) 0.045(4) 0.002(4) 0.002(3) -0.006(4)
C16 0.052(4) 0.052(5) 0.048(5) 0.001(4) 0.007(4) -0.007(4)
C7 0.057(5) 0.090(6) 0.055(5) -0.014(4) 0.007(4) 0.008(5)
C25 0.063(5) 0.046(5) 0.068(6) 0.003(5) 0.004(6) -0.002(5)
C23 0.077(7) 0.076(7) 0.059(6) 0.015(5) -0.016(5) -0.038(6)
C8 0.070(5) 0.040(5) 0.069(6) 0.001(5) -0.006(5) -0.007(4)
C17 0.094(7) 0.067(6) 0.044(5) -0.018(4) 0.019(5) -0.023(6)
C21 0.058(6) 0.049(5) 0.070(6) -0.002(5) -0.002(5) -0.006(5)
C9 0.060(6) 0.036(4) 0.051(5) 0.001(4) -0.002(5) -0.015(4)
C6 0.096(7) 0.057(5) 0.082(6) 0.012(5) 0.015(6) 0.002(5)
C22 0.084(7) 0.059(6) 0.067(6) -0.002(5) 0.002(5) -0.020(6)
C24 0.056(6) 0.071(7) 0.082(7) 0.028(6) -0.011(5) -0.003(5)
C14 0.084(7) 0.088(7) 0.049(6) -0.022(5) 0.001(5) -0.015(7)
C13 0.105(8) 0.108(9) 0.064(7) 0.009(6) -0.036(7) -0.031(8)
C12 0.069(7) 0.095(8) 0.113(9) 0.038(8) -0.033(7) -0.025(7)
C10 0.069(6) 0.062(6) 0.054(5) 0.010(4) 0.004(5) -0.027(5)
C11 0.048(6) 0.093(7) 0.117(9) 0.028(8) 0.013(7) -0.006(5)
O5 0.098(5) 0.072(4) 0.071(4) 0.007(3) 0.020(4) -0.029(4)

loop_
_atom_type_symbol
_atom_type_description
_atom_type_scat_dispersion_real
_atom_type_scat_dispersion_imag
_atom_type_scat_source
C C 0.0033 0.0016 'International Tables Vol C Tables 4.2.6.8 and 6.1.1.4'
H H 0.0000 0.0000 'International Tables Vol C Tables 4.2.6.8 and 6.1.1.4'
N N 0.0061 0.0033 'International Tables Vol C Tables 4.2.6.8 and 6.1.1.4'
O O 0.0106 0.0060 'International Tables Vol C Tables 4.2.6.8 and 6.1.1.4'
S S 0.1246 0.1234 'International Tables Vol C Tables 4.2.6.8 and 6.1.1.4'

loop_
_geom_angle_atom_site_label_1
_geom_angle_atom_site_label_2
_geom_angle_atom_site_label_3
_geom_angle
O5 S1 O6 118.3(4)
O5 S1 C16 107.9(4)
O6 S1 C16 109.8(3)
O5 S1 C17 108.0(4)
O6 S1 C17 109.9(4)
C16 S1 C17 101.7(4)
C2 O3 C5 108.1(5)
C1 O1 C4 107.8(5)
C3 O4 C8 114.9(5)
C5 O2 C1 110.1(5)
C18 N1 C15 110.6(5)
C18 N1 C19 114.1(6)
C15 N1 C19 117.1(5)
O1 C4 C3 104.2(5)
O1 C4 C15 108.9(5)
C3 C4 C15 114.9(5)
O2 C5 O3 104.9(5)
O2 C5 C6 110.4(6)
O3 C5 C6 107.2(6)
O2 C5 C7 111.2(6)
O3 C5 C7 109.6(6)
C6 C5 C7 113.1(6)
N1 C19 C20 110.7(6)
C21 C20 C25 119.0(8)
C21 C20 C19 122.0(7)
C25 C20 C19 119.0(7)
O3 C2 C1 104.9(6)
O3 C2 C3 109.7(5)
C1 C2 C3 104.5(5)
O4 C3 C4 111.3(5)
O4 C3 C2 112.9(5)
C4 C3 C2 101.1(5)
N1 C18 C17 115.0(7)
O1 C1 O2 110.9(6)
O1 C1 C2 107.8(6)
O2 C1 C2 105.3(6)
N1 C15 C4 112.2(5)
N1 C15 C16 113.0(6)
C4 C15 C16 109.6(5)
C15 C16 S1 111.4(5)
C24 C25 C20 121.1(7)
C22 C23 C24 119.9(9)
O4 C8 C9 112.6(6)
C18 C17 S1 110.7(5)
C20 C21 C22 120.2(8)
C14 C9 C10 117.3(8)
C14 C9 C8 122.7(8)
C10 C9 C8 120.0(7)
C23 C22 C21 120.8(8)
C25 C24 C23 119.1(8)
C13 C14 C9 121.9(9)
C12 C13 C14 119.1(9)
C11 C12 C13 120.5(10)
C11 C10 C9 121.0(8)
C12 C11 C10 120.1(10)

loop_
_geom_bond_atom_site_label_1
_geom_bond_atom_site_label_2
_geom_bond_distance
S1 O5 1.437(5)
S1 O6 1.433(6)
S1 C16 1.758(6)
S1 C17 1.772(7)
O3 C2 1.432(8)
O3 C5 1.438(7)
O1 C1 1.405(8)
O1 C4 1.443(7)
O4 C3 1.409(7)
O4 C8 1.432(7)
O2 C5 1.423(7)
O2 C1 1.422(8)
N1 C18 1.454(8)
N1 C15 1.454(7)
N1 C19 1.457(8)
C4 C3 1.521(8)
C4 C15 1.531(8)
C5 C6 1.511(9)
C5 C7 1.516(9)
C19 C20 1.523(9)
C20 C21 1.361(9)
C20 C25 1.393(9)
C2 C1 1.516(9)
C2 C3 1.532(9)
C18 C17 1.541(10)
C15 C16 1.550(8)
C25 C24 1.379(10)
C23 C22 1.371(11)
C23 C24 1.375(11)
C8 C9 1.507(10)
C21 C22 1.380(10)
C9 C14 1.373(10)
C9 C10 1.396(10)
C14 C13 1.380(12)
C13 C12 1.372(12)
C12 C11 1.358(11)
C10 C11 1.372(10)
